data_7242325
loop_
_publ_author_name
'Wang, Xiu-Li'
'Cui, Zi-Wei'
'Lin, Hong-Yan'
'Chang, Zhi-Han'

_publ_section_title
;
 The rational design of four multifunctional octamolybdate-based complexes
 for detecting different ions and removing organic dyes from aqueous
 solution
;
_journal_issue 10
_journal_name_full CrystEngComm
_journal_page_first 2113
_journal_page_last 2121
_journal_paper_doi 10.1039/D1CE00009H
_journal_volume 23
_journal_year 2021
_chemical_formula_moiety 'Mo8 O26, C15 H26 Cu2 N6 O6, 2(H2 O), O'
_chemical_formula_sum 'C15 H30 Cu2 Mo8 N6 O35'
_chemical_formula_weight 1749.05
_space_group_crystal_system monoclinic
_space_group_IT_number 14
_space_group_name_Hall '-P 2ybc'
_space_group_name_H-M_alt 'P 1 21/c 1'
_atom_sites_solution_hydrogens mixed
_atom_sites_solution_primary dual
_audit_creation_date 2021-01-21
_audit_creation_method
;
Olex2 1.3-alpha
(compiled 2020.11.12 svn.r5f609507 for OlexSys, GUI svn.r6226)
;
_audit_update_record
;
2021-01-26 deposited with the CCDC.	2021-01-28 downloaded from the CCDC.
;
_cell_angle_alpha 90
_cell_angle_beta 102.410(2)
_cell_angle_gamma 90
_cell_formula_units_Z 4
_cell_length_a 17.631(2)
_cell_length_b 11.0860(13)
_cell_length_c 21.185(3)
_cell_measurement_reflns_used 5085
_cell_measurement_temperature 273.15
_cell_measurement_theta_max 25.127
_cell_measurement_theta_min 1.628
_cell_volume 4044.0(9)
_computing_cell_refinement 'SAINT+ Ver. 2016.5-0 (Bruker-AXS, 2016)'
_computing_data_collection 'APEX3 Ver. 2016.5-0 (Bruker-AXS, 2016)'
_computing_data_reduction 'SAINT+ Ver. 2016.5-0 (Bruker-AXS, 2016)'
_computing_molecular_graphics 'OLEX2 (Dolomanov et al., 2009)'
_computing_publication_material 'OLEX2 (Dolomanov et al., 2009)'
_computing_structure_refinement 'XL (Sheldrick, 2015b)'
_computing_structure_solution 'XT (Sheldrick, 2015a)'
_diffrn_ambient_temperature 273.15
_diffrn_detector 'charge-coupled device (CCD) area detector'
_diffrn_detector_area_resol_mean 7.9
_diffrn_detector_type 'Bruker APEX II'
_diffrn_measured_fraction_theta_full 1.000
_diffrn_measured_fraction_theta_max 0.999
_diffrn_measurement_device 'three-circle diffractometer'
_diffrn_measurement_device_type 'Bruker APEX II Quazar'
_diffrn_measurement_method '0.5\% \w and 0.5\% \f scans'
_diffrn_radiation_collimation 'focusing mirrors'
_diffrn_radiation_detector 'Bruker APEX II'
_diffrn_radiation_monochromator 'mirror optics'
_diffrn_radiation_probe x-ray
_diffrn_radiation_type 'Mo K\a'
_diffrn_radiation_wavelength 0.71073
_diffrn_radiation_xray_symbol K-L~3~
_diffrn_reflns_av_R_equivalents 0.0392
_diffrn_reflns_av_unetI/netI 0.0473
_diffrn_reflns_Laue_measured_fraction_full 1.000
_diffrn_reflns_Laue_measured_fraction_max 0.999
_diffrn_reflns_limit_h_max 23
_diffrn_reflns_limit_h_min -21
_diffrn_reflns_limit_k_max 14
_diffrn_reflns_limit_k_min -14
_diffrn_reflns_limit_l_max 28
_diffrn_reflns_limit_l_min -26
_diffrn_reflns_number 29499
_diffrn_reflns_point_group_measured_fraction_full 1.000
_diffrn_reflns_point_group_measured_fraction_max 0.999
_diffrn_reflns_theta_full 25.242
_diffrn_reflns_theta_max 28.413
_diffrn_reflns_theta_min 1.969
_diffrn_source 'microfocus sealed X-ray tube'
_diffrn_source_current 30.0
_diffrn_source_power 1.2
_diffrn_source_type 'Incoatec I\ms'
_diffrn_source_voltage 40.0
_diffrn_standards_number 0
_exptl_absorpt_coefficient_mu 3.542
_exptl_absorpt_correction_T_max 0.87
_exptl_absorpt_correction_T_min 0.86
_exptl_absorpt_correction_type multi-scan
_exptl_absorpt_process_details
;
SADABS-2016/2 (Krause et al., 2015) was used for absorption correction.
;
_exptl_crystal_colour green
_exptl_crystal_colour_primary green
_exptl_crystal_density_diffrn 2.873
_exptl_crystal_density_method 'not measured'
_exptl_crystal_description block
_exptl_crystal_F_000 3344
_exptl_crystal_size_max 0.24
_exptl_crystal_size_mid 0.22
_exptl_crystal_size_min 0.2
_refine_diff_density_max 0.872
_refine_diff_density_min -0.882
_refine_diff_density_rms 0.155
_refine_ls_extinction_method none
_refine_ls_goodness_of_fit_ref 0.989
_refine_ls_hydrogen_treatment constr
_refine_ls_matrix_type full
_refine_ls_number_parameters 607
_refine_ls_number_reflns 10142
_refine_ls_number_restraints 2
_refine_ls_restrained_S_all 1.388
_refine_ls_R_factor_all 0.0585
_refine_ls_R_factor_gt 0.0325
_refine_ls_shift/su_max 0.001
_refine_ls_shift/su_mean 0.000
_refine_ls_structure_factor_coef Fsqd
_refine_ls_weighting_details 'w=1/[\s^2^(Fo^2^)+(0.0279P)^2^] where P=(Fo^2^+2Fc^2^)/3'
_refine_ls_weighting_scheme calc
_refine_ls_wR_factor_gt 0.0632
_refine_ls_wR_factor_ref 0.0719
_reflns_Friedel_coverage 0.000
_reflns_number_gt 7106
_reflns_number_total 10142
_reflns_threshold_expression 'I > 2\s(I)'
_cod_data_source_file d1ce00009h2.cif
_cod_data_source_block 1_CCDC1
_cod_depositor_comments 'Adding full bibliography for 7242324--7242327.cif.'
_cod_original_cell_volume 4043.9(8)
_cod_database_code 7242325
_shelx_shelxl_version_number 2018/3
_shelx_space_group_comment
;
The symmetry employed for this shelxl refinement is uniquely defined
by the following loop, which should always be used as a source of
symmetry information in preference to the above space-group names.
They are only intended as comments.
;
_olex2_refinement_description
;
1. Fixed Uiso
 At 1.2 times of:
  All C(H) groups, All C(H,H) groups, All N(H) groups
 At 1.5 times of:
  All C(H,H,H) groups, All O(H,H) groups
2. Restrained distances
 H3WB-H9
 2 with sigma of 0.04
 O6W-O31
 4 with sigma of 0.04
3.a Free rotating group:
 O7W(H7WA,H7WB), O5W(H5WA,H5WB)
3.b Rotating group:
 O3W(H3WA,H3WB), O1W(H1WA,H1WB), O2W(H2WA,H2WB), O4W(H4WA,H4WB)
3.c Secondary CH2 refined with riding coordinates:
 C12(H12A,H12B), C14(H14A,H14B), C15(H15A,H15B)
3.d Aromatic/amide H refined with riding coordinates:
 N3(H3), N5(H5), C6(H6), C8(H8), C9(H9), C10(H10)
3.e Idealised Me refined as rotating group:
 C11(H11A,H11B,H11C), C13(H13A,H13B,H13C)
;
_olex2_submission_special_instructions 'No special instructions were received'

loop_
_space_group_symop_operation_xyz
'x, y, z'
'-x, y+1/2, -z+1/2'
'-x, -y, -z'
'x, -y-1/2, z-1/2'

loop_
_atom_site_label
_atom_site_type_symbol
_atom_site_fract_x
_atom_site_fract_y
_atom_site_fract_z
_atom_site_U_iso_or_equiv
_atom_site_adp_type
_atom_site_occupancy
_atom_site_site_symmetry_order
_atom_site_calc_flag
_atom_site_refinement_flags_posn
_atom_site_refinement_flags_adp
_atom_site_refinement_flags_occupancy
_atom_site_disorder_assembly
_atom_site_disorder_group
Mo1 Mo 0.84291(2) 0.13816(3) 0.39519(2) 0.01210(8) Uani 1 1 d . . . . .
Mo2 Mo 0.87942(2) 0.39678(3) 0.49526(2) 0.01354(8) Uani 1 1 d . . . . .
Mo3 Mo 0.70549(2) 0.36329(3) 0.41345(2) 0.01299(8) Uani 1 1 d . . . . .
Mo4 Mo 0.76456(2) 0.35472(3) 0.27927(2) 0.01526(9) Uani 1 1 d . . . . .
Mo5 Mo 0.94137(2) 0.39190(3) 0.36184(2) 0.01516(9) Uani 1 1 d . . . . .
Mo6 Mo 0.78328(2) 0.14090(3) 0.52862(2) 0.01503(9) Uani 1 1 d . . . . .
Mo7 Mo 0.66682(2) 0.10457(3) 0.31653(2) 0.01643(9) Uani 1 1 d . . . . .
Mo8 Mo 0.60183(2) 0.11887(3) 0.45087(2) 0.01923(9) Uani 1 1 d . . . . .
Cu1 Cu 0.09217(3) 0.35785(5) 0.18968(3) 0.02082(13) Uani 1 1 d . . . . .
Cu2 Cu 0.58191(3) 0.64732(5) 0.34578(3) 0.02157(13) Uani 1 1 d . . . . .
O12 O 0.77238(16) 0.3447(2) 0.49894(13) 0.0136(6) Uani 1 1 d . . . . .
O22 O 0.67728(16) 0.3150(3) 0.32362(14) 0.0153(6) Uani 1 1 d . . . . .
O3 O 0.87221(16) 0.3437(3) 0.28220(14) 0.0170(7) Uani 1 1 d . . . . .
O4 O 0.87088(16) 0.1803(2) 0.48579(14) 0.0153(6) Uani 1 1 d . . . . .
O5 O 0.77519(16) 0.1553(2) 0.31061(14) 0.0149(6) Uani 1 1 d . . . . .
O6 O 0.67645(17) 0.1600(3) 0.52762(15) 0.0204(7) Uani 1 1 d . . . . .
O7 O 0.92828(16) 0.1910(3) 0.37491(14) 0.0165(7) Uani 1 1 d . . . . .
O8 O 0.73169(16) 0.1532(2) 0.41922(14) 0.0144(6) Uani 1 1 d . . . . .
O9 O 0.81776(16) 0.3472(2) 0.39154(13) 0.0138(6) Uani 1 1 d . . . . .
O10 O 0.96358(16) 0.3755(3) 0.45465(14) 0.0178(7) Uani 1 1 d . . . . .
O11 O 0.86141(18) 0.5475(3) 0.48889(16) 0.0248(8) Uani 1 1 d . . . . .
O1 O 0.17192(17) 0.4257(3) 0.26037(15) 0.0224(7) Uani 1 1 d . . . . .
O13 O 0.92394(17) 0.3730(3) 0.57423(14) 0.0201(7) Uani 1 1 d . . . . .
O14 O 0.92105(18) 0.5430(3) 0.35611(15) 0.0238(7) Uani 1 1 d . . . . .
O15 O 0.82589(18) 0.1845(3) 0.60505(15) 0.0232(7) Uani 1 1 d . . . . .
O16 O 1.03062(18) 0.3773(3) 0.34582(16) 0.0247(8) Uani 1 1 d . . . . .
O17 O 0.62007(17) 0.1224(3) 0.23884(15) 0.0246(8) Uani 1 1 d . . . . .
O18 O 0.62020(17) 0.3160(3) 0.43495(15) 0.0199(7) Uani 1 1 d . . . . .
O19 O 0.58276(17) 0.1273(3) 0.35831(15) 0.0226(7) Uani 1 1 d . . . . .
O3W O 0.66321(18) 0.7009(3) 0.30045(16) 0.0253(8) Uani 1 1 d . . . . .
H3WA H 0.651166 0.771141 0.275900 0.038 Uiso 1 1 d R U . . .
H3WB H 0.671205 0.648681 0.268029 0.038 Uiso 1 1 d DR U . . .
O1W O 0.01514(18) 0.3292(3) 0.10836(16) 0.0271(8) Uani 1 1 d . . . . .
H1WA H 0.037396 0.333259 0.076477 0.041 Uiso 1 1 d R U . . .
H1WB H -0.001115 0.256721 0.107658 0.041 Uiso 1 1 d R U . . .
O2 O 0.50702(18) 0.5710(3) 0.39121(15) 0.0216(7) Uani 1 1 d . . . . .
O2W O 0.16693(18) 0.2445(3) 0.16573(16) 0.0244(8) Uani 1 1 d . . . . .
H2WA H 0.144448 0.177143 0.155431 0.037 Uiso 1 1 d R U . . .
H2WB H 0.179393 0.268644 0.131316 0.037 Uiso 1 1 d R U . . .
O24 O 0.69574(18) 0.5153(3) 0.40653(15) 0.0221(7) Uani 1 1 d . . . . .
O25 O 0.75048(18) 0.5074(3) 0.28011(16) 0.0258(8) Uani 1 1 d . . . . .
O26 O 0.85307(17) -0.0139(3) 0.39679(15) 0.0198(7) Uani 1 1 d . . . . .
N1 N 0.0298(2) 0.4936(3) 0.21430(17) 0.0171(8) Uani 1 1 d . . . . .
O27 O 0.72564(18) 0.3114(3) 0.20299(15) 0.0248(7) Uani 1 1 d . . . . .
O4W O 0.6268(2) 0.7381(3) 0.42391(16) 0.0295(8) Uani 1 1 d . . . . .
H4WA H 0.604410 0.806224 0.423007 0.044 Uiso 1 1 d R U . . .
H4WB H 0.673787 0.755120 0.423562 0.044 Uiso 1 1 d R U . . .
O29 O 0.68246(19) -0.0470(3) 0.32491(17) 0.0294(8) Uani 1 1 d . . . . .
N4 N -0.0366(2) 0.6975(3) 0.25526(18) 0.0174(8) Uani 1 1 d . . . . .
O30 O 0.7943(2) -0.0121(3) 0.52825(16) 0.0278(8) Uani 1 1 d . . . . .
O31 O 0.51430(19) 0.1463(3) 0.46769(17) 0.0331(9) Uani 1 1 d D . . . .
O32 O 0.6129(2) -0.0337(3) 0.45744(17) 0.0333(9) Uani 1 1 d . . . . .
N3 N 0.1951(2) 0.5710(3) 0.33706(18) 0.0226(9) Uani 1 1 d . . . . .
H3 H 0.174087 0.624144 0.357450 0.027 Uiso 1 1 calc R U . . .
N2 N 0.5469(2) 0.5111(3) 0.28377(17) 0.0161(8) Uani 1 1 d . . . . .
N5 N 0.4257(2) 0.4128(3) 0.38918(18) 0.0230(9) Uani 1 1 d . . . . .
H5 H 0.412997 0.342843 0.372661 0.028 Uiso 1 1 calc R U . . .
N6 N 0.4906(2) 0.3063(3) 0.21343(18) 0.0190(8) Uani 1 1 d . . . . .
C1 C 0.1507(3) 0.5175(4) 0.2876(2) 0.0174(10) Uani 1 1 d . . . . .
C2 C 0.0704(2) 0.5640(4) 0.2616(2) 0.0150(9) Uani 1 1 d . . . . .
C3 C 0.4780(3) 0.4744(4) 0.3664(2) 0.0184(10) Uani 1 1 d . . . . .
C4 C 0.5366(2) 0.3837(4) 0.1910(2) 0.0172(9) Uani 1 1 d . . . . .
C5 C -0.0771(3) 0.6267(4) 0.2085(2) 0.0197(10) Uani 1 1 d . . . . .
C6 C -0.0422(3) 0.5257(4) 0.1879(2) 0.0201(10) Uani 1 1 d . . . . .
H6 H -0.070538 0.479331 0.154346 0.024 Uiso 1 1 calc R U . . .
C7 C 0.5005(2) 0.4329(4) 0.3062(2) 0.0162(9) Uani 1 1 d . . . . .
C8 C 0.0371(2) 0.6667(4) 0.2808(2) 0.0141(9) Uani 1 1 d . . . . .
H8 H 0.066631 0.715798 0.312421 0.017 Uiso 1 1 calc R U . . .
C9 C 0.4755(3) 0.3335(4) 0.2713(2) 0.0221(10) Uani 1 1 d . . . . .
H9 H 0.445346 0.279193 0.288693 0.027 Uiso 1 1 calc DR U . . .
C10 C 0.5650(3) 0.4860(4) 0.2273(2) 0.0197(10) Uani 1 1 d . . . . .
H10 H 0.597749 0.538258 0.211461 0.024 Uiso 1 1 calc R U . . .
C11 C 0.5567(3) 0.3590(4) 0.1272(2) 0.0259(11) Uani 1 1 d . . . . .
H11A H 0.568554 0.274955 0.124279 0.039 Uiso 1 1 calc R U . . .
H11B H 0.600988 0.406443 0.123257 0.039 Uiso 1 1 calc R U . . .
H11C H 0.513383 0.379780 0.093053 0.039 Uiso 1 1 calc R U . . .
C12 C 0.2983(3) 0.4572(5) 0.4134(2) 0.0296(12) Uani 1 1 d . . . . .
H12A H 0.280303 0.378011 0.397459 0.036 Uiso 1 1 calc R U . . .
H12B H 0.272412 0.478516 0.447887 0.036 Uiso 1 1 calc R U . . .
C13 C -0.1591(3) 0.6592(4) 0.1773(3) 0.0302(12) Uani 1 1 d . . . . .
H13A H -0.189009 0.667654 0.209950 0.045 Uiso 1 1 calc R U . . .
H13B H -0.181190 0.596852 0.147608 0.045 Uiso 1 1 calc R U . . .
H13C H -0.159484 0.734067 0.154467 0.045 Uiso 1 1 calc R U . . .
C14 C 0.3874(3) 0.4536(5) 0.4403(2) 0.0288(12) Uani 1 1 d . . . . .
H14A H 0.405999 0.533253 0.454912 0.035 Uiso 1 1 calc R U . . .
H14B H 0.399417 0.398829 0.476780 0.035 Uiso 1 1 calc R U . . .
C15 C 0.2783(3) 0.5469(5) 0.3603(3) 0.0324(13) Uani 1 1 d . . . . .
H15A H 0.304074 0.622293 0.374904 0.039 Uiso 1 1 calc R U . . .
H15B H 0.299161 0.518705 0.324074 0.039 Uiso 1 1 calc R U . . .
O7W O 0.7821(2) 0.7629(3) 0.44896(19) 0.0369(9) Uani 1 1 d G . . . .
H7WA H 0.805014 0.700871 0.467552 0.055 Uiso 1 1 d G U . . .
H7WB H 0.805354 0.822002 0.470310 0.055 Uiso 1 1 d G U . . .
O6W O 0.3628(3) 0.1601(4) 0.3872(3) 0.0718(15) Uani 1 1 d D . . . .
O5W O 0.0525(3) 0.3633(7) -0.0069(2) 0.103(2) Uani 1 1 d G . . . .
H5WA H 0.073422 0.419540 -0.024575 0.155 Uiso 1 1 d G U . . .
H5WB H 0.026820 0.317601 -0.035920 0.155 Uiso 1 1 d G U . . .

loop_
_atom_site_aniso_label
_atom_site_aniso_U_11
_atom_site_aniso_U_22
_atom_site_aniso_U_33
_atom_site_aniso_U_23
_atom_site_aniso_U_13
_atom_site_aniso_U_12
Mo1 0.01343(18) 0.00997(17) 0.01303(19) -0.00056(15) 0.00315(14) 0.00197(15)
Mo2 0.01368(19) 0.01359(18) 0.01268(19) -0.00129(15) 0.00136(15) -0.00047(15)
Mo3 0.01236(18) 0.01137(18) 0.01469(19) -0.00097(15) 0.00166(14) 0.00252(15)
Mo4 0.01540(19) 0.01496(19) 0.0150(2) 0.00204(16) 0.00245(15) 0.00107(16)
Mo5 0.01540(19) 0.01488(19) 0.0158(2) 0.00089(16) 0.00458(15) -0.00135(15)
Mo6 0.0175(2) 0.01446(18) 0.01325(19) 0.00129(16) 0.00357(15) 0.00028(16)
Mo7 0.0157(2) 0.01600(19) 0.0173(2) -0.00468(16) 0.00297(16) -0.00366(16)
Mo8 0.0181(2) 0.0198(2) 0.0204(2) -0.00216(17) 0.00555(17) -0.00478(17)
Cu1 0.0201(3) 0.0164(3) 0.0251(3) -0.0050(2) 0.0030(2) 0.0011(2)
Cu2 0.0248(3) 0.0165(3) 0.0233(3) -0.0028(2) 0.0049(3) -0.0028(2)
O12 0.0145(15) 0.0120(14) 0.0150(15) -0.0036(12) 0.0047(12) -0.0001(12)
O22 0.0140(15) 0.0166(15) 0.0149(16) 0.0011(13) 0.0026(13) 0.0000(13)
O3 0.0163(16) 0.0192(16) 0.0156(16) 0.0008(13) 0.0041(13) 0.0004(13)
O4 0.0184(16) 0.0152(15) 0.0119(16) 0.0004(12) 0.0021(12) 0.0015(13)
O5 0.0158(15) 0.0145(15) 0.0142(16) -0.0009(13) 0.0029(12) -0.0002(13)
O6 0.0217(17) 0.0226(17) 0.0190(17) -0.0006(14) 0.0092(14) -0.0025(14)
O7 0.0154(16) 0.0180(16) 0.0163(16) 0.0020(13) 0.0037(13) 0.0014(13)
O8 0.0120(15) 0.0130(14) 0.0183(16) -0.0007(13) 0.0034(12) 0.0003(12)
O9 0.0147(15) 0.0134(15) 0.0135(15) -0.0005(12) 0.0035(12) 0.0002(12)
O10 0.0141(15) 0.0228(17) 0.0162(16) 0.0023(14) 0.0021(12) -0.0010(13)
O11 0.0265(19) 0.0168(17) 0.030(2) 0.0021(15) 0.0047(15) -0.0013(15)
O1 0.0185(17) 0.0203(17) 0.0274(19) -0.0040(15) 0.0027(14) 0.0022(14)
O13 0.0211(17) 0.0210(17) 0.0167(17) -0.0054(14) 0.0009(13) -0.0031(14)
O14 0.0291(19) 0.0178(16) 0.0253(19) 0.0027(14) 0.0077(15) -0.0040(15)
O15 0.0264(18) 0.0253(18) 0.0182(17) 0.0003(14) 0.0053(14) -0.0018(15)
O16 0.0209(17) 0.0287(19) 0.0271(19) -0.0007(15) 0.0112(14) -0.0030(15)
O17 0.0184(17) 0.037(2) 0.0180(17) -0.0056(15) 0.0019(13) -0.0058(15)
O18 0.0169(16) 0.0200(16) 0.0236(18) -0.0027(14) 0.0060(14) 0.0005(14)
O19 0.0178(16) 0.0290(18) 0.0211(18) -0.0051(15) 0.0047(14) -0.0065(15)
O3W 0.0267(19) 0.0187(17) 0.031(2) 0.0014(15) 0.0065(15) 0.0029(15)
O1W 0.0285(19) 0.0276(19) 0.0255(19) -0.0089(16) 0.0065(15) -0.0117(16)
O2 0.0270(18) 0.0193(17) 0.0187(17) -0.0042(14) 0.0050(14) -0.0014(14)
O2W 0.0244(18) 0.0160(16) 0.034(2) -0.0009(15) 0.0086(16) -0.0003(14)
O24 0.0257(18) 0.0133(15) 0.0259(19) -0.0006(14) 0.0026(15) 0.0030(14)
O25 0.0265(19) 0.0186(17) 0.035(2) 0.0025(15) 0.0122(16) 0.0010(15)
O26 0.0205(17) 0.0158(16) 0.0224(18) -0.0004(14) 0.0033(14) 0.0015(14)
N1 0.021(2) 0.0154(19) 0.015(2) 0.0001(16) 0.0052(16) -0.0004(16)
O27 0.0213(18) 0.0352(19) 0.0163(17) -0.0019(15) 0.0008(14) -0.0006(15)
O4W 0.0286(19) 0.0242(18) 0.034(2) -0.0062(16) 0.0018(17) 0.0036(16)
O29 0.028(2) 0.0198(17) 0.040(2) -0.0068(16) 0.0055(17) -0.0066(15)
N4 0.019(2) 0.0163(19) 0.018(2) 0.0016(16) 0.0048(16) 0.0006(16)
O30 0.040(2) 0.0151(16) 0.029(2) 0.0045(15) 0.0096(17) 0.0053(15)
O31 0.0251(19) 0.044(2) 0.032(2) -0.0037(18) 0.0104(16) -0.0081(17)
O32 0.040(2) 0.0240(18) 0.035(2) -0.0040(16) 0.0060(18) -0.0092(17)
N3 0.017(2) 0.029(2) 0.020(2) -0.0056(18) 0.0012(16) 0.0041(18)
N2 0.0145(19) 0.0152(18) 0.019(2) -0.0018(16) 0.0042(16) -0.0021(15)
N5 0.022(2) 0.024(2) 0.025(2) -0.0037(18) 0.0091(18) 0.0021(17)
N6 0.018(2) 0.022(2) 0.015(2) -0.0030(16) -0.0003(16) 0.0007(16)
C1 0.017(2) 0.018(2) 0.017(2) 0.0022(19) 0.0038(19) -0.0001(19)
C2 0.015(2) 0.019(2) 0.013(2) 0.0042(18) 0.0061(18) -0.0029(18)
C3 0.016(2) 0.018(2) 0.020(2) 0.0007(19) 0.0035(19) 0.0018(19)
C4 0.017(2) 0.019(2) 0.015(2) -0.0004(19) 0.0004(18) 0.0005(19)
C5 0.018(2) 0.019(2) 0.020(2) 0.004(2) 0.0007(19) -0.0020(19)
C6 0.017(2) 0.023(2) 0.019(2) -0.003(2) 0.0001(19) -0.003(2)
C7 0.013(2) 0.016(2) 0.019(2) 0.0014(19) 0.0018(18) 0.0004(18)
C8 0.017(2) 0.013(2) 0.012(2) 0.0006(17) 0.0016(17) -0.0006(18)
C9 0.022(3) 0.019(2) 0.027(3) 0.001(2) 0.007(2) -0.002(2)
C10 0.015(2) 0.023(2) 0.021(3) 0.001(2) 0.0032(19) -0.0003(19)
C11 0.026(3) 0.031(3) 0.021(3) -0.002(2) 0.005(2) 0.000(2)
C12 0.029(3) 0.031(3) 0.032(3) -0.006(2) 0.014(2) 0.000(2)
C13 0.022(3) 0.030(3) 0.036(3) -0.008(2) 0.001(2) 0.003(2)
C14 0.027(3) 0.040(3) 0.021(3) 0.002(2) 0.007(2) 0.008(2)
C15 0.021(3) 0.043(3) 0.033(3) 0.002(3) 0.002(2) 0.005(2)
O7W 0.037(2) 0.0249(19) 0.046(3) -0.0006(19) 0.0017(19) -0.0015(18)
O6W 0.051(3) 0.053(3) 0.100(4) -0.011(3) -0.009(3) 0.008(2)
O5W 0.070(4) 0.209(7) 0.027(3) -0.021(4) 0.004(2) -0.090(4)

loop_
_atom_type_symbol
_atom_type_description
_atom_type_scat_dispersion_real
_atom_type_scat_dispersion_imag
_atom_type_scat_source
C C 0.0033 0.0016 'International Tables Vol C Tables 4.2.6.8 and 6.1.1.4'
H H 0.0000 0.0000 'International Tables Vol C Tables 4.2.6.8 and 6.1.1.4'
Cu Cu 0.3201 1.2651 'International Tables Vol C Tables 4.2.6.8 and 6.1.1.4'
Mo Mo -1.6832 0.6857 'International Tables Vol C Tables 4.2.6.8 and 6.1.1.4'
N N 0.0061 0.0033 'International Tables Vol C Tables 4.2.6.8 and 6.1.1.4'
O O 0.0106 0.0060 'International Tables Vol C Tables 4.2.6.8 and 6.1.1.4'

loop_
_geom_angle_atom_site_label_1
_geom_angle_atom_site_label_2
_geom_angle_atom_site_label_3
_geom_angle
_geom_angle_site_symmetry_1
_geom_angle_site_symmetry_3
_geom_angle_publ_flag
O4 Mo1 O5 150.38(12) . . ?
O4 Mo1 O8 78.22(11) . . ?
O4 Mo1 O9 78.51(11) . . ?
O5 Mo1 O8 78.34(11) . . ?
O5 Mo1 O9 78.40(11) . . ?
O7 Mo1 O4 96.50(13) . . ?
O7 Mo1 O5 97.56(13) . . ?
O7 Mo1 O8 155.96(12) . . ?
O7 Mo1 O9 80.15(11) . . ?
O8 Mo1 O9 75.82(10) . . ?
O26 Mo1 O4 102.56(13) . . ?
O26 Mo1 O5 99.08(14) . . ?
O26 Mo1 O7 104.15(13) . . ?
O26 Mo1 O8 99.88(12) . . ?
O26 Mo1 O9 175.34(12) . . ?
O12 Mo2 O4 70.84(10) . . ?
O12 Mo2 O9 73.18(10) . . ?
O9 Mo2 O4 70.99(10) . . ?
O10 Mo2 O12 145.90(12) . . ?
O10 Mo2 O4 83.01(11) . . ?
O10 Mo2 O9 77.91(11) . . ?
O11 Mo2 O12 97.20(13) . . ?
O11 Mo2 O4 164.65(13) . . ?
O11 Mo2 O9 96.72(13) . . ?
O11 Mo2 O10 103.84(14) . . ?
O11 Mo2 O13 105.53(15) . . ?
O13 Mo2 O12 99.02(13) . . ?
O13 Mo2 O4 86.30(12) . . ?
O13 Mo2 O9 157.27(12) . . ?
O13 Mo2 O10 100.76(13) . . ?
O12 Mo3 O8 77.07(11) . . ?
O12 Mo3 O9 77.82(11) . . ?
O22 Mo3 O12 149.43(11) . . ?
O22 Mo3 O8 77.61(11) . . ?
O22 Mo3 O9 79.50(11) . . ?
O9 Mo3 O8 75.52(10) . . ?
O18 Mo3 O12 96.27(13) . . ?
O18 Mo3 O22 96.88(13) . . ?
O18 Mo3 O8 81.97(11) . . ?
O18 Mo3 O9 157.47(12) . . ?
O24 Mo3 O12 102.42(13) . . ?
O24 Mo3 O22 100.93(14) . . ?
O24 Mo3 O8 173.86(12) . . ?
O24 Mo3 O9 98.36(12) . . ?
O24 Mo3 O18 104.15(14) . . ?
O22 Mo4 O5 71.29(10) . . ?
O22 Mo4 O9 72.60(10) . . ?
O3 Mo4 O22 146.34(12) . . ?
O3 Mo4 O5 84.82(11) . . ?
O3 Mo4 O9 77.64(11) . . ?
O5 Mo4 O9 71.71(10) . . ?
O25 Mo4 O22 94.82(13) . . ?
O25 Mo4 O3 102.15(13) . . ?
O25 Mo4 O5 161.60(13) . . ?
O25 Mo4 O9 92.95(13) . . ?
O27 Mo4 O22 100.98(13) . . ?
O27 Mo4 O3 102.27(14) . . ?
O27 Mo4 O5 89.68(13) . . ?
O27 Mo4 O9 161.36(13) . . ?
O27 Mo4 O25 105.17(16) . . ?
O3 Mo5 O7 76.87(11) . . ?
O3 Mo5 O9 74.85(10) . . ?
O7 Mo5 O9 69.46(9) . . ?
O10 Mo5 O3 144.64(12) . . ?
O10 Mo5 O7 77.64(11) . . ?
O10 Mo5 O9 73.47(11) . . ?
O14 Mo5 O3 97.20(14) . . ?
O14 Mo5 O7 161.22(13) . . ?
O14 Mo5 O9 91.83(12) . . ?
O14 Mo5 O10 99.11(14) . . ?
O16 Mo5 O3 103.81(14) . . ?
O16 Mo5 O7 93.12(13) . . ?
O16 Mo5 O9 162.48(12) . . ?
O16 Mo5 O10 101.66(14) . . ?
O16 Mo5 O14 105.63(15) . . ?
O4 Mo6 O12 72.20(10) . . ?
O4 Mo6 O8 72.98(11) . . ?
O6 Mo6 O12 82.24(11) . . ?
O6 Mo6 O4 146.58(12) . . ?
O6 Mo6 O8 78.77(11) . . ?
O8 Mo6 O12 71.40(10) . . ?
O15 Mo6 O12 88.59(13) . . ?
O15 Mo6 O4 98.25(13) . . ?
O15 Mo6 O6 102.34(14) . . ?
O15 Mo6 O8 159.71(13) . . ?
O15 Mo6 O30 105.01(16) . . ?
O30 Mo6 O12 163.73(13) . . ?
O30 Mo6 O4 96.61(13) . . ?
O30 Mo6 O6 103.03(14) . . ?
O30 Mo6 O8 94.31(13) . . ?
O5 Mo7 O22 70.38(10) . . ?
O5 Mo7 O8 73.03(11) . . ?
O8 Mo7 O22 71.86(10) . . ?
O17 Mo7 O22 87.77(13) . . ?
O17 Mo7 O5 100.19(13) . . ?
O17 Mo7 O8 159.63(13) . . ?
O17 Mo7 O19 99.95(14) . . ?
O17 Mo7 O29 104.54(16) . . ?
O19 Mo7 O22 84.08(11) . . ?
O19 Mo7 O5 146.59(12) . . ?
O19 Mo7 O8 78.87(11) . . ?
O29 Mo7 O22 164.93(13) . . ?
O29 Mo7 O5 98.44(13) . . ?
O29 Mo7 O8 95.54(14) . . ?
O29 Mo7 O19 101.94(14) . . ?
O6 Mo8 O18 78.51(12) . . ?
O6 Mo8 O19 142.56(12) . . ?
O19 Mo8 O18 78.38(12) . . ?
O31 Mo8 O6 105.72(15) . . ?
O31 Mo8 O18 91.41(14) . . ?
O31 Mo8 O19 103.90(15) . . ?
O31 Mo8 O32 104.81(16) . . ?
O32 Mo8 O6 96.96(15) . . ?
O32 Mo8 O18 163.78(14) . . ?
O32 Mo8 O19 97.09(15) . . ?
O1 Cu1 O1W 165.56(13) . . ?
O1 Cu1 N1 81.78(14) . . ?
O1 Cu1 N4 102.05(13) . 2_545 ?
O1W Cu1 N1 92.01(14) . . ?
O1W Cu1 N4 91.61(13) . 2_545 ?
O2W Cu1 O1 91.81(13) . . ?
O2W Cu1 O1W 92.60(13) . . ?
O2W Cu1 N1 170.53(14) . . ?
O2W Cu1 N4 91.04(12) . 2_545 ?
N1 Cu1 N4 97.09(13) . 2_545 ?
O3W Cu2 O2 172.02(13) . . ?
O3W Cu2 N2 93.50(14) . . ?
O3W Cu2 N6 83.40(13) . 2_655 ?
O2 Cu2 N2 81.59(13) . . ?
O2 Cu2 N6 103.52(13) . 2_655 ?
O4W Cu2 O3W 93.02(14) . . ?
O4W Cu2 O2 89.96(13) . . ?
O4W Cu2 N2 162.27(14) . . ?
O4W Cu2 N6 98.04(13) . 2_655 ?
N2 Cu2 N6 99.08(14) . 2_655 ?
Mo2 O12 Mo6 105.45(11) . . ?
Mo3 O12 Mo2 108.81(13) . . ?
Mo3 O12 Mo6 110.47(12) . . ?
Mo3 O22 Mo4 109.70(13) . . ?
Mo3 O22 Mo7 109.77(12) . . ?
Mo4 O22 Mo7 104.18(11) . . ?
Mo4 O3 Mo5 116.86(14) . . ?
Mo1 O4 Mo2 108.75(12) . . ?
Mo1 O4 Mo6 109.89(14) . . ?
Mo6 O4 Mo2 102.73(11) . . ?
Mo1 O5 Mo4 110.89(13) . . ?
Mo1 O5 Mo7 108.55(13) . . ?
Mo7 O5 Mo4 105.40(12) . . ?
Mo6 O6 Mo8 118.94(15) . . ?
Mo1 O7 Mo5 118.33(14) . . ?
Mo1 O8 Mo3 104.07(11) . . ?
Mo1 O8 Mo6 92.92(11) . . ?
Mo1 O8 Mo7 92.97(10) . . ?
Mo6 O8 Mo3 98.07(10) . . ?
Mo7 O8 Mo3 97.48(10) . . ?
Mo7 O8 Mo6 161.50(13) . . ?
Mo1 O9 Mo4 95.66(10) . . ?
Mo1 O9 Mo5 92.05(9) . . ?
Mo2 O9 Mo1 99.01(10) . . ?
Mo2 O9 Mo4 163.22(13) . . ?
Mo2 O9 Mo5 86.16(9) . . ?
Mo3 O9 Mo1 104.56(11) . . ?
Mo3 O9 Mo2 92.43(10) . . ?
Mo3 O9 Mo4 91.71(10) . . ?
Mo3 O9 Mo5 163.34(14) . . ?
Mo4 O9 Mo5 85.23(9) . . ?
Mo2 O10 Mo5 116.51(15) . . ?
C1 O1 Cu1 114.9(3) . . ?
Mo3 O18 Mo8 119.52(14) . . ?
Mo7 O19 Mo8 119.13(16) . . ?
Cu2 O3W H3WA 114.7 . . ?
Cu2 O3W H3WB 114.3 . . ?
H3WA O3W H3WB 99.2 . . ?
Cu1 O1W H1WA 109.6 . . ?
Cu1 O1W H1WB 109.4 . . ?
H1WA O1W H1WB 104.3 . . ?
C3 O2 Cu2 114.6(3) . . ?
Cu1 O2W H2WA 109.0 . . ?
Cu1 O2W H2WB 109.4 . . ?
H2WA O2W H2WB 104.4 . . ?
C2 N1 Cu1 113.3(3) . . ?
C6 N1 Cu1 128.7(3) . . ?
C6 N1 C2 117.9(4) . . ?
Cu2 O4W H4WA 109.7 . . ?
Cu2 O4W H4WB 109.0 . . ?
H4WA O4W H4WB 104.5 . . ?
C5 N4 Cu1 124.9(3) . 2 ?
C8 N4 Cu1 116.5(3) . 2 ?
C8 N4 C5 117.7(4) . . ?
C1 N3 H3 117.7 . . ?
C1 N3 C15 124.7(4) . . ?
C15 N3 H3 117.7 . . ?
C7 N2 Cu2 112.2(3) . . ?
C10 N2 Cu2 130.1(3) . . ?
C10 N2 C7 117.6(4) . . ?
C3 N5 H5 117.3 . . ?
C3 N5 C14 125.4(4) . . ?
C14 N5 H5 117.3 . . ?
C4 N6 Cu2 126.0(3) . 2_645 ?
C4 N6 C9 115.8(4) . . ?
C9 N6 Cu2 117.3(3) . 2_645 ?
O1 C1 N3 123.0(4) . . ?
O1 C1 C2 117.4(4) . . ?
N3 C1 C2 119.6(4) . . ?
N1 C2 C1 112.5(4) . . ?
N1 C2 C8 120.3(4) . . ?
C8 C2 C1 127.2(4) . . ?
O2 C3 N5 122.9(4) . . ?
O2 C3 C7 117.6(4) . . ?
N5 C3 C7 119.3(4) . . ?
N6 C4 C10 119.8(4) . . ?
N6 C4 C11 118.9(4) . . ?
C10 C4 C11 121.3(4) . . ?
N4 C5 C6 120.0(4) . . ?
N4 C5 C13 119.6(4) . . ?
C6 C5 C13 120.3(4) . . ?
N1 C6 C5 122.2(4) . . ?
N1 C6 H6 118.9 . . ?
C5 C6 H6 118.9 . . ?
N2 C7 C3 113.5(4) . . ?
N2 C7 C9 118.9(4) . . ?
C9 C7 C3 127.4(4) . . ?
N4 C8 C2 121.8(4) . . ?
N4 C8 H8 119.1 . . ?
C2 C8 H8 119.1 . . ?
N6 C9 C7 125.4(4) . . ?
N6 C9 H9 117.3 . . ?
C7 C9 H9 117.3 . . ?
N2 C10 C4 122.4(4) . . ?
N2 C10 H10 118.8 . . ?
C4 C10 H10 118.8 . . ?
C4 C11 H11A 109.5 . . ?
C4 C11 H11B 109.5 . . ?
C4 C11 H11C 109.5 . . ?
H11A C11 H11B 109.5 . . ?
H11A C11 H11C 109.5 . . ?
H11B C11 H11C 109.5 . . ?
H12A C12 H12B 108.1 . . ?
C14 C12 H12A 109.5 . . ?
C14 C12 H12B 109.5 . . ?
C15 C12 H12A 109.5 . . ?
C15 C12 H12B 109.5 . . ?
C15 C12 C14 110.6(4) . . ?
C5 C13 H13A 109.5 . . ?
C5 C13 H13B 109.5 . . ?
C5 C13 H13C 109.5 . . ?
H13A C13 H13B 109.5 . . ?
H13A C13 H13C 109.5 . . ?
H13B C13 H13C 109.5 . . ?
N5 C14 C12 109.2(4) . . ?
N5 C14 H14A 109.8 . . ?
N5 C14 H14B 109.8 . . ?
C12 C14 H14A 109.8 . . ?
C12 C14 H14B 109.8 . . ?
H14A C14 H14B 108.3 . . ?
N3 C15 C12 115.7(4) . . ?
N3 C15 H15A 108.4 . . ?
N3 C15 H15B 108.4 . . ?
C12 C15 H15A 108.4 . . ?
C12 C15 H15B 108.4 . . ?
H15A C15 H15B 107.4 . . ?
H7WA O7W H7WB 104.5 . . ?
H5WA O5W H5WB 109.4 . . ?

loop_
_geom_bond_atom_site_label_1
_geom_bond_atom_site_label_2
_geom_bond_distance
_geom_bond_site_symmetry_2
_geom_bond_publ_flag
Mo1 O4 1.934(3) . ?
Mo1 O5 1.937(3) . ?
Mo1 O7 1.752(3) . ?
Mo1 O8 2.136(3) . ?
Mo1 O9 2.358(3) . ?
Mo1 O26 1.695(3) . ?
Mo2 O12 1.991(3) . ?
Mo2 O4 2.410(3) . ?
Mo2 O9 2.299(3) . ?
Mo2 O10 1.883(3) . ?
Mo2 O11 1.700(3) . ?
Mo2 O13 1.709(3) . ?
Mo3 O12 1.948(3) . ?
Mo3 O22 1.936(3) . ?
Mo3 O8 2.372(3) . ?
Mo3 O9 2.135(3) . ?
Mo3 O18 1.743(3) . ?
Mo3 O24 1.697(3) . ?
Mo4 O22 2.016(3) . ?
Mo4 O3 1.889(3) . ?
Mo4 O5 2.304(3) . ?
Mo4 O9 2.363(3) . ?
Mo4 O25 1.711(3) . ?
Mo4 O27 1.684(3) . ?
Mo5 O3 1.933(3) . ?
Mo5 O7 2.262(3) . ?
Mo5 O9 2.445(3) . ?
Mo5 O10 1.929(3) . ?
Mo5 O14 1.712(3) . ?
Mo5 O16 1.687(3) . ?
Mo6 O12 2.342(3) . ?
Mo6 O4 2.000(3) . ?
Mo6 O6 1.891(3) . ?
Mo6 O8 2.305(3) . ?
Mo6 O15 1.702(3) . ?
Mo6 O30 1.708(3) . ?
Mo7 O22 2.343(3) . ?
Mo7 O5 2.021(3) . ?
Mo7 O8 2.294(3) . ?
Mo7 O17 1.687(3) . ?
Mo7 O19 1.899(3) . ?
Mo7 O29 1.706(3) . ?
Mo8 O6 1.914(3) . ?
Mo8 O18 2.245(3) . ?
Mo8 O19 1.919(3) . ?
Mo8 O31 1.684(3) . ?
Mo8 O32 1.705(3) . ?
Cu1 O1 1.970(3) . ?
Cu1 O1W 1.977(3) . ?
Cu1 O2W 1.965(3) . ?
Cu1 N1 1.998(3) . ?
Cu1 N4 2.444(4) 2_545 ?
Cu2 O3W 1.980(3) . ?
Cu2 O2 1.983(3) . ?
Cu2 O4W 1.953(3) . ?
Cu2 N2 2.010(4) . ?
Cu2 N6 2.372(4) 2_655 ?
O1 C1 1.265(5) . ?
O3W H3WA 0.9355 . ?
O3W H3WB 0.9316 . ?
O1W H1WA 0.8521 . ?
O1W H1WB 0.8517 . ?
O2 C3 1.254(5) . ?
O2W H2WA 0.8515 . ?
O2W H2WB 0.8488 . ?
N1 C2 1.349(5) . ?
N1 C6 1.322(5) . ?
O4W H4WA 0.8511 . ?
O4W H4WB 0.8507 . ?
N4 C5 1.343(5) . ?
N4 C8 1.340(5) . ?
N3 H3 0.8600 . ?
N3 C1 1.309(5) . ?
N3 C15 1.468(6) . ?
N2 C7 1.347(5) . ?
N2 C10 1.332(5) . ?
N5 H5 0.8600 . ?
N5 C3 1.319(5) . ?
N5 C14 1.465(5) . ?
N6 C4 1.336(5) . ?
N6 C9 1.344(5) . ?
C1 C2 1.495(6) . ?
C2 C8 1.382(6) . ?
C3 C7 1.487(6) . ?
C4 C10 1.401(6) . ?
C4 C11 1.494(6) . ?
C5 C6 1.393(6) . ?
C5 C13 1.498(6) . ?
C6 H6 0.9300 . ?
C7 C9 1.348(6) . ?
C8 H8 0.9300 . ?
C9 H9 0.9300 . ?
C10 H10 0.9300 . ?
C11 H11A 0.9600 . ?
C11 H11B 0.9600 . ?
C11 H11C 0.9600 . ?
C12 H12A 0.9700 . ?
C12 H12B 0.9700 . ?
C12 C14 1.551(6) . ?
C12 C15 1.487(7) . ?
C13 H13A 0.9600 . ?
C13 H13B 0.9600 . ?
C13 H13C 0.9600 . ?
C14 H14A 0.9700 . ?
C14 H14B 0.9700 . ?
C15 H15A 0.9700 . ?
C15 H15B 0.9700 . ?
O7W H7WA 0.8502 . ?
O7W H7WB 0.8499 . ?
O5W H5WA 0.8513 . ?
O5W H5WB 0.8492 . ?

loop_
_geom_torsion_atom_site_label_1
_geom_torsion_atom_site_label_2
_geom_torsion_atom_site_label_3
_geom_torsion_atom_site_label_4
_geom_torsion
_geom_torsion_site_symmetry_1
_geom_torsion_site_symmetry_2
_geom_torsion_site_symmetry_3
_geom_torsion_site_symmetry_4
_geom_torsion_publ_flag
Cu1 O1 C1 N3 177.1(3) . . . . ?
Cu1 O1 C1 C2 -2.0(5) . . . . ?
Cu1 N1 C2 C1 -4.4(4) . . . . ?
Cu1 N1 C2 C8 175.4(3) . . . . ?
Cu1 N1 C6 C5 -177.0(3) . . . . ?
Cu1 N4 C5 C6 -169.5(3) 2 . . . ?
Cu1 N4 C5 C13 12.6(6) 2 . . . ?
Cu1 N4 C8 C2 168.1(3) 2 . . . ?
Cu2 O2 C3 N5 -178.3(3) . . . . ?
Cu2 O2 C3 C7 -2.3(5) . . . . ?
Cu2 N2 C7 C3 7.7(5) . . . . ?
Cu2 N2 C7 C9 -176.7(3) . . . . ?
Cu2 N2 C10 C4 178.0(3) . . . . ?
Cu2 N6 C4 C10 168.6(3) 2_645 . . . ?
Cu2 N6 C4 C11 -11.3(6) 2_645 . . . ?
Cu2 N6 C9 C7 -167.7(4) 2_645 . . . ?
O12 Mo2 O10 Mo5 54.8(3) . . . . ?
O12 Mo3 O18 Mo8 -75.39(17) . . . . ?
O12 Mo6 O6 Mo8 94.32(16) . . . . ?
O22 Mo3 O18 Mo8 76.95(17) . . . . ?
O22 Mo4 O3 Mo5 -49.5(3) . . . . ?
O22 Mo7 O19 Mo8 -92.57(17) . . . . ?
O4 Mo1 O7 Mo5 -78.03(16) . . . . ?
O4 Mo2 O10 Mo5 94.41(16) . . . . ?
O4 Mo6 O6 Mo8 54.4(3) . . . . ?
O5 Mo1 O7 Mo5 75.83(16) . . . . ?
O5 Mo4 O3 Mo5 -93.70(15) . . . . ?
O5 Mo7 O19 Mo8 -52.9(3) . . . . ?
O8 Mo1 O7 Mo5 -2.4(4) . . . . ?
O8 Mo3 O18 Mo8 0.55(15) . . . . ?
O8 Mo6 O6 Mo8 21.85(15) . . . . ?
O8 Mo7 O19 Mo8 -19.94(15) . . . . ?
O9 Mo1 O7 Mo5 -0.93(14) . . . . ?
O9 Mo2 O10 Mo5 22.43(14) . . . . ?
O9 Mo3 O18 Mo8 -2.2(4) . . . . ?
O9 Mo4 O3 Mo5 -21.32(14) . . . . ?
O11 Mo2 O10 Mo5 -71.61(19) . . . . ?
O1 C1 C2 N1 4.3(5) . . . . ?
O1 C1 C2 C8 -175.4(4) . . . . ?
O13 Mo2 O10 Mo5 179.27(16) . . . . ?
O15 Mo6 O6 Mo8 -178.84(17) . . . . ?
O17 Mo7 O19 Mo8 -179.25(17) . . . . ?
O2 C3 C7 N2 -3.8(6) . . . . ?
O2 C3 C7 C9 -178.9(4) . . . . ?
O24 Mo3 O18 Mo8 -179.92(16) . . . . ?
O25 Mo4 O3 Mo5 69.06(18) . . . . ?
O26 Mo1 O7 Mo5 177.23(16) . . . . ?
N1 C2 C8 N4 2.4(6) . . . . ?
O27 Mo4 O3 Mo5 177.76(16) . . . . ?
O29 Mo7 O19 Mo8 73.4(2) . . . . ?
N4 C5 C6 N1 2.4(7) . . . . ?
O30 Mo6 O6 Mo8 -70.0(2) . . . . ?
N3 C1 C2 N1 -174.8(4) . . . . ?
N3 C1 C2 C8 5.5(7) . . . . ?
N2 C7 C9 N6 -2.7(7) . . . . ?
N5 C3 C7 N2 172.3(4) . . . . ?
N5 C3 C7 C9 -2.8(7) . . . . ?
N6 C4 C10 N2 -1.2(7) . . . . ?
C1 N3 C15 C12 -94.8(6) . . . . ?
C1 C2 C8 N4 -177.9(4) . . . . ?
C2 N1 C6 C5 -1.8(6) . . . . ?
C3 N5 C14 C12 120.8(5) . . . . ?
C3 C7 C9 N6 172.2(4) . . . . ?
C4 N6 C9 C7 2.5(7) . . . . ?
C5 N4 C8 C2 -1.7(6) . . . . ?
C6 N1 C2 C1 179.7(4) . . . . ?
C6 N1 C2 C8 -0.5(6) . . . . ?
C7 N2 C10 C4 1.1(6) . . . . ?
C8 N4 C5 C6 -0.6(6) . . . . ?
C8 N4 C5 C13 -178.5(4) . . . . ?
C9 N6 C4 C10 -0.6(6) . . . . ?
C9 N6 C4 C11 179.5(4) . . . . ?
C10 N2 C7 C3 -174.8(4) . . . . ?
C10 N2 C7 C9 0.7(6) . . . . ?
C11 C4 C10 N2 178.8(4) . . . . ?
C13 C5 C6 N1 -179.7(4) . . . . ?
C14 N5 C3 O2 7.8(7) . . . . ?
C14 N5 C3 C7 -168.1(4) . . . . ?
C14 C12 C15 N3 -171.7(4) . . . . ?
C15 N3 C1 O1 11.3(7) . . . . ?
C15 N3 C1 C2 -169.6(4) . . . . ?
C15 C12 C14 N5 -63.3(5) . . . . ?
